data_4106213
loop_
_publ_author_name
'Koji Endo'
'Robert H. Grubbs'

_publ_section_title
;
 Chelated Ruthenium Catalysts for Z-Selective Olefin Metathesis
;
_journal_name_full 'Journal of the American Chemical Society'
_journal_page_first 8525
_journal_page_last 8527
_journal_paper_doi 10.1021/ja202818v
_journal_volume 133
_journal_year 2011
_chemical_formula_moiety 'C37 H50 N2 O3 Ru'
_chemical_formula_sum 'C37 H50 N2 O3 Ru'
_chemical_formula_weight 671.86
_chemical_name_systematic
;

 ?

;
_space_group_IT_number 14
_symmetry_cell_setting monoclinic
_symmetry_space_group_name_Hall '-P 2ybc'
_symmetry_space_group_name_H-M 'P 1 21/c 1'
_atom_sites_solution_hydrogens geom
_atom_sites_solution_primary direct
_atom_sites_solution_secondary difmap
_audit_creation_method SHELXL-97
_cell_angle_alpha 90.00
_cell_angle_beta 115.251(2)
_cell_angle_gamma 90.00
_cell_formula_units_Z 8
_cell_length_a 22.1032(9)
_cell_length_b 14.2805(6)
_cell_length_c 25.7699(11)
_cell_measurement_reflns_used 9976
_cell_measurement_temperature 100(2)
_cell_measurement_theta_max 27.23
_cell_measurement_theta_min 2.26
_cell_volume 7356.9(5)
_computing_cell_refinement 'Bruker SAINT-Plus v7.66A'
_computing_data_collection 'Bruker APEX2 v2009.7-0'
_computing_data_reduction 'Bruker SAINT-Plus v7.66A'
_computing_molecular_graphics 'Bruker XP v5.1'
_computing_publication_material 'Bruker XCIF 2008'
_computing_structure_refinement 'SHELXL-97 (Sheldrick, 2008)'
_computing_structure_solution 'SHELXS-97 (Sheldrick, 2008)'
_diffrn_ambient_temperature 100(2)
_diffrn_measured_fraction_theta_full 0.919
_diffrn_measured_fraction_theta_max 0.919
_diffrn_measurement_device_type 'Bruker KAPPA APEX II'
_diffrn_measurement_method '\w scans; 10 settings'
_diffrn_radiation_monochromator graphite
_diffrn_radiation_source 'fine-focus sealed tube'
_diffrn_radiation_type MoK\a
_diffrn_radiation_wavelength 0.71073
_diffrn_reflns_av_R_equivalents 0.0796
_diffrn_reflns_av_sigmaI/netI 0.0814
_diffrn_reflns_limit_h_max 29
_diffrn_reflns_limit_h_min -30
_diffrn_reflns_limit_k_max 19
_diffrn_reflns_limit_k_min -19
_diffrn_reflns_limit_l_max 35
_diffrn_reflns_limit_l_min -36
_diffrn_reflns_number 142782
_diffrn_reflns_theta_full 30.51
_diffrn_reflns_theta_max 30.51
_diffrn_reflns_theta_min 1.67
_exptl_absorpt_coefficient_mu 0.460
_exptl_absorpt_correction_T_max 0.9597
_exptl_absorpt_correction_T_min 0.9176
_exptl_absorpt_correction_type none
_exptl_crystal_colour Lavender
_exptl_crystal_density_diffrn 1.213
_exptl_crystal_description Blade
_exptl_crystal_F_000 2832
_exptl_crystal_size_max 0.19
_exptl_crystal_size_mid 0.19
_exptl_crystal_size_min 0.09
_platon_squeeze_details
;
;
_refine_diff_density_max 1.969
_refine_diff_density_min -1.697
_refine_diff_density_rms 0.134
_refine_ls_extinction_method none
_refine_ls_goodness_of_fit_ref 2.485
_refine_ls_hydrogen_treatment Riding
_refine_ls_matrix_type 'Full matrix'
_refine_ls_number_parameters 791
_refine_ls_number_reflns 20664
_refine_ls_number_restraints 0
_refine_ls_restrained_S_all 2.485
_refine_ls_R_factor_all 0.1101
_refine_ls_R_factor_gt 0.0766
_refine_ls_shift/su_max 0.001
_refine_ls_shift/su_mean 0.000
_refine_ls_structure_factor_coef Fsqd
_refine_ls_weighting_details w=1/s^2^(Fo^2^)
_refine_ls_weighting_scheme sigma
_refine_ls_wR_factor_gt 0.1001
_refine_ls_wR_factor_ref 0.1014
_reflns_number_gt 14530
_reflns_number_total 20664
_reflns_threshold_expression >2sigma(I)
_cod_data_source_file ja202818v_si_002.cif
_cod_data_source_block kje03
_cod_depositor_comments
;
The following automatic conversions were performed:

'_atom_sites_solution_primary' value 'direct methods' was changed to
'direct'.

'_atom_sites_solution_secondary' value 'Difference Fourier map' was
changed to 'difmap'.

'_atom_sites_solution_hydrogens' value 'Geometric positions' was
changed to 'geom'.

Automatic conversion script
Id: cif_fix_values 6452 2018-10-05 10:23:21Z andrius 
;
_cod_database_code 4106213

loop_
_symmetry_equiv_pos_as_xyz
'x, y, z'
'-x, y+1/2, -z+1/2'
'-x, -y, -z'
'x, -y-1/2, z-1/2'

loop_
_atom_site_label
_atom_site_type_symbol
_atom_site_fract_x
_atom_site_fract_y
_atom_site_fract_z
_atom_site_U_iso_or_equiv
_atom_site_adp_type
_atom_site_occupancy
_atom_site_symmetry_multiplicity
_atom_site_calc_flag
_atom_site_refinement_flags
Ru1 Ru 0.468992(16) 0.37453(2) 0.325065(14) 0.01295(8) Uani 1 1 d .
O1A O 0.49800(12) 0.49744(16) 0.39026(10) 0.0106(6) Uani 1 1 d .
O2A O 0.35222(13) 0.40922(18) 0.28092(11) 0.0211(7) Uani 1 1 d .
O3A O 0.42222(13) 0.47944(17) 0.25529(11) 0.0172(6) Uani 1 1 d .
N1A N 0.47041(16) 0.1761(2) 0.31350(13) 0.0166(8) Uani 1 1 d .
N2A N 0.44573(16) 0.2323(2) 0.22834(13) 0.0162(8) Uani 1 1 d .
C1A C 0.45911(17) 0.2568(2) 0.28259(16) 0.0125(9) Uani 1 1 d .
C2A C 0.46732(19) 0.0918(2) 0.28092(16) 0.0188(9) Uani 1 1 d .
H2A1 H 0.4313 0.0494 0.2798 0.023 Uiso 1 1 calc R
H2A2 H 0.5105 0.0577 0.2972 0.023 Uiso 1 1 calc R
C3A C 0.4521(2) 0.1308(2) 0.22145(16) 0.0197(9) Uani 1 1 d .
H3A1 H 0.4890 0.1173 0.2105 0.024 Uiso 1 1 calc R
H3A2 H 0.4100 0.1044 0.1921 0.024 Uiso 1 1 calc R
C4A C 0.49423(19) 0.1817(2) 0.37533(16) 0.0143(9) Uani 1 1 d .
C5A C 0.56990(19) 0.1678(3) 0.40507(17) 0.0192(10) Uani 1 1 d .
H5A1 H 0.5920 0.2130 0.3896 0.023 Uiso 1 1 calc R
H5A2 H 0.5812 0.1038 0.3973 0.023 Uiso 1 1 calc R
C6A C 0.5957(2) 0.1822(3) 0.47006(17) 0.0226(10) Uani 1 1 d .
H6A H 0.6453 0.1733 0.4894 0.027 Uiso 1 1 calc R
C7A C 0.56110(18) 0.1112(3) 0.49329(16) 0.0228(10) Uani 1 1 d .
H7A1 H 0.5732 0.0468 0.4870 0.027 Uiso 1 1 calc R
H7A2 H 0.5767 0.1206 0.5351 0.027 Uiso 1 1 calc R
C8A C 0.48552(19) 0.1228(3) 0.46339(16) 0.0201(9) Uani 1 1 d .
H8A H 0.4639 0.0760 0.4789 0.024 Uiso 1 1 calc R
C9A C 0.46145(18) 0.1073(2) 0.39879(15) 0.0171(9) Uani 1 1 d .
H9A1 H 0.4121 0.1129 0.3791 0.021 Uiso 1 1 calc R
H9A2 H 0.4741 0.0437 0.3916 0.021 Uiso 1 1 calc R
C10A C 0.4688(2) 0.2230(3) 0.47623(17) 0.0206(10) Uani 1 1 d .
H10A H 0.4198 0.2320 0.4588 0.025 Uiso 1 1 calc R
H10B H 0.4859 0.2319 0.5182 0.025 Uiso 1 1 calc R
C11A C 0.5013(2) 0.2955(3) 0.45145(16) 0.0185(10) Uani 1 1 d .
H11A H 0.4903 0.3601 0.4597 0.022 Uiso 1 1 calc R
C12A C 0.47234(19) 0.2807(3) 0.38662(15) 0.0145(9) Uani 1 1 d .
H12A H 0.4238 0.2710 0.3765 0.017 Uiso 1 1 calc R
C13A C 0.57758(19) 0.2810(2) 0.48113(16) 0.0174(10) Uani 1 1 d .
H13A H 0.5997 0.3273 0.4664 0.021 Uiso 1 1 calc R
H13B H 0.5939 0.2910 0.5229 0.021 Uiso 1 1 calc R
C14A C 0.41370(19) 0.2860(3) 0.17745(16) 0.0146(9) Uani 1 1 d .
C15A C 0.45259(19) 0.3353(3) 0.15515(16) 0.0157(9) Uani 1 1 d .
C16A C 0.42064(19) 0.3740(3) 0.10054(16) 0.0198(9) Uani 1 1 d .
H16A H 0.4463 0.4076 0.0851 0.024 Uiso 1 1 calc R
C17A C 0.3521(2) 0.3646(3) 0.06805(16) 0.0205(10) Uani 1 1 d .
C18A C 0.3131(2) 0.3198(2) 0.09195(16) 0.0175(10) Uani 1 1 d .
H18A H 0.2657 0.3180 0.0715 0.021 Uiso 1 1 calc R
C19A C 0.3446(2) 0.2779(3) 0.14611(17) 0.0169(9) Uani 1 1 d .
C20A C 0.52586(19) 0.3460(2) 0.19089(16) 0.0199(10) Uani 1 1 d .
H20A H 0.5472 0.3692 0.1670 0.030 Uiso 1 1 calc R
H20B H 0.5451 0.2852 0.2073 0.030 Uiso 1 1 calc R
H20C H 0.5334 0.3907 0.2219 0.030 Uiso 1 1 calc R
C21A C 0.3190(2) 0.4047(3) 0.00760(17) 0.0326(12) Uani 1 1 d .
H21A H 0.3155 0.4729 0.0097 0.049 Uiso 1 1 calc R
H21B H 0.2742 0.3778 -0.0127 0.049 Uiso 1 1 calc R
H21C H 0.3460 0.3893 -0.0131 0.049 Uiso 1 1 calc R
C22A C 0.3028(2) 0.2294(3) 0.17037(18) 0.0285(11) Uani 1 1 d .
H22A H 0.3086 0.1615 0.1691 0.043 Uiso 1 1 calc R
H22B H 0.2557 0.2455 0.1478 0.043 Uiso 1 1 calc R
H22C H 0.3167 0.2491 0.2102 0.043 Uiso 1 1 calc R
C23A C 0.55909(18) 0.3827(3) 0.34389(16) 0.0177(9) Uani 1 1 d .
H23A H 0.5797 0.3404 0.3279 0.021 Uiso 1 1 calc R
C24A C 0.5987(2) 0.4565(3) 0.38442(17) 0.0190(10) Uani 1 1 d .
C25A C 0.6669(2) 0.4688(3) 0.40080(18) 0.0270(11) Uani 1 1 d .
H25A H 0.6896 0.4294 0.3851 0.032 Uiso 1 1 calc R
C26A C 0.7021(2) 0.5382(3) 0.4399(2) 0.0377(14) Uani 1 1 d .
H26A H 0.7487 0.5461 0.4512 0.045 Uiso 1 1 calc R
C27A C 0.6689(2) 0.5952(3) 0.46190(19) 0.0382(14) Uani 1 1 d .
H27A H 0.6932 0.6426 0.4885 0.046 Uiso 1 1 calc R
C28A C 0.6014(2) 0.5859(3) 0.44681(17) 0.0264(11) Uani 1 1 d .
H28A H 0.5793 0.6260 0.4626 0.032 Uiso 1 1 calc R
C29A C 0.5658(2) 0.5150(3) 0.40723(17) 0.0207(10) Uani 1 1 d .
C30A C 0.4602(2) 0.5593(3) 0.40924(17) 0.0245(11) Uani 1 1 d .
H30A H 0.4878 0.5745 0.4506 0.029 Uiso 1 1 calc R
C31A C 0.3974(2) 0.5081(3) 0.40398(18) 0.0266(11) Uani 1 1 d .
H31A H 0.3694 0.4937 0.3636 0.040 Uiso 1 1 calc R
H31B H 0.3723 0.5480 0.4189 0.040 Uiso 1 1 calc R
H31C H 0.4100 0.4498 0.4261 0.040 Uiso 1 1 calc R
C32A C 0.4454(2) 0.6493(3) 0.37506(17) 0.0283(11) Uani 1 1 d .
H32A H 0.4875 0.6802 0.3812 0.043 Uiso 1 1 calc R
H32B H 0.4189 0.6908 0.3876 0.043 Uiso 1 1 calc R
H32C H 0.4201 0.6351 0.3342 0.043 Uiso 1 1 calc R
C33A C 0.3648(2) 0.4715(3) 0.25228(17) 0.0171(9) Uani 1 1 d .
C34A C 0.3097(2) 0.5385(3) 0.21449(19) 0.0227(10) Uani 1 1 d .
C35A C 0.2622(3) 0.4844(3) 0.1612(2) 0.0551(18) Uani 1 1 d .
H35A H 0.2416 0.4327 0.1729 0.083 Uiso 1 1 calc R
H35B H 0.2875 0.4593 0.1410 0.083 Uiso 1 1 calc R
H35C H 0.2273 0.5266 0.1356 0.083 Uiso 1 1 calc R
C36A C 0.2712(2) 0.5736(3) 0.2475(2) 0.0377(13) Uani 1 1 d .
H36A H 0.2531 0.5201 0.2601 0.056 Uiso 1 1 calc R
H36B H 0.2345 0.6140 0.2227 0.056 Uiso 1 1 calc R
H36C H 0.3014 0.6093 0.2811 0.056 Uiso 1 1 calc R
C37A C 0.3397(2) 0.6222(3) 0.1963(2) 0.0438(14) Uani 1 1 d .
H37A H 0.3036 0.6634 0.1712 0.066 Uiso 1 1 calc R
H37B H 0.3653 0.5997 0.1757 0.066 Uiso 1 1 calc R
H37C H 0.3694 0.6571 0.2305 0.066 Uiso 1 1 calc R
Ru2 Ru 0.104946(16) 0.08236(2) 0.257781(15) 0.02071(9) Uani 1 1 d .
O1B O 0.16350(14) 0.21328(17) 0.31718(12) 0.0233(7) Uani 1 1 d .
O2B O 0.09327(17) 0.1374(2) 0.16831(13) 0.0430(9) Uani 1 1 d .
O3B O 0.02629(15) 0.1837(2) 0.20581(14) 0.0356(9) Uani 1 1 d .
N1B N 0.09975(16) -0.1160(2) 0.24306(15) 0.0330(10) Uani 1 1 d .
N2B N -0.00314(17) -0.0657(2) 0.20823(17) 0.0412(12) Uani 1 1 d .
C1B C 0.0613(2) -0.0379(3) 0.23107(19) 0.0305(12) Uani 1 1 d .
C2B C 0.0620(2) -0.2034(3) 0.2338(2) 0.0472(16) Uani 1 1 d .
H2B1 H 0.0703 -0.2343 0.2706 0.057 Uiso 1 1 calc R
H2B2 H 0.0732 -0.2473 0.2094 0.057 Uiso 1 1 calc R
C3B C -0.0095(2) -0.1693(3) 0.2034(2) 0.0444(15) Uani 1 1 d .
H3B1 H -0.0300 -0.1892 0.1627 0.053 Uiso 1 1 calc R
H3B2 H -0.0370 -0.1933 0.2224 0.053 Uiso 1 1 calc R
C4B C 0.17091(19) -0.1057(3) 0.27608(18) 0.0256(11) Uani 1 1 d .
C5B C 0.2107(2) -0.1683(3) 0.2537(2) 0.0361(13) Uani 1 1 d .
H5B1 H 0.1974 -0.1555 0.2125 0.043 Uiso 1 1 calc R
H5B2 H 0.2012 -0.2350 0.2579 0.043 Uiso 1 1 calc R
C6B C 0.2866(2) -0.1482(3) 0.2887(2) 0.0312(12) Uani 1 1 d .
H6B H 0.3131 -0.1881 0.2740 0.037 Uiso 1 1 calc R
C7B C 0.30673(19) -0.1699(3) 0.35197(18) 0.0267(11) Uani 1 1 d .
H7B1 H 0.2978 -0.2366 0.3565 0.032 Uiso 1 1 calc R
H7B2 H 0.3552 -0.1583 0.3744 0.032 Uiso 1 1 calc R
C8B C 0.26693(19) -0.1080(3) 0.37411(18) 0.0245(11) Uani 1 1 d .
H8B H 0.2801 -0.1225 0.4155 0.029 Uiso 1 1 calc R
C9B C 0.19174(19) -0.1284(3) 0.33967(18) 0.0274(11) Uani 1 1 d .
H9B1 H 0.1826 -0.1951 0.3439 0.033 Uiso 1 1 calc R
H9B2 H 0.1655 -0.0897 0.3546 0.033 Uiso 1 1 calc R
C10B C 0.27892(19) -0.0043(3) 0.36795(17) 0.0228(10) Uani 1 1 d .
H10C H 0.3267 0.0109 0.3910 0.027 Uiso 1 1 calc R
H10D H 0.2519 0.0340 0.3822 0.027 Uiso 1 1 calc R
C11B C 0.25941(19) 0.0179(3) 0.30494(18) 0.0240(11) Uani 1 1 d .
H11B H 0.2689 0.0854 0.3010 0.029 Uiso 1 1 calc R
C12B C 0.18454(18) -0.0023(3) 0.26787(18) 0.0208(10) Uani 1 1 d .
H12B H 0.1823 -0.0027 0.2283 0.025 Uiso 1 1 calc R
C13B C 0.3003(2) -0.0442(3) 0.28247(19) 0.0302(12) Uani 1 1 d .
H13C H 0.2878 -0.0296 0.2416 0.036 Uiso 1 1 calc R
H13D H 0.3486 -0.0310 0.3045 0.036 Uiso 1 1 calc R
C14B C -0.0609(2) -0.0112(3) 0.1743(2) 0.0329(13) Uani 1 1 d .
C15B C -0.0791(2) -0.0014(3) 0.1158(2) 0.0370(13) Uani 1 1 d .
C16B C -0.1403(2) 0.0440(3) 0.0812(2) 0.0452(15) Uani 1 1 d .
H16B H -0.1540 0.0483 0.0410 0.054 Uiso 1 1 calc R
C17B C -0.1803(2) 0.0820(3) 0.1046(2) 0.0342(12) Uani 1 1 d .
C18B C -0.1601(2) 0.0718(3) 0.1624(2) 0.0392(13) Uani 1 1 d .
H18B H -0.1879 0.0968 0.1787 0.047 Uiso 1 1 calc R
C19B C -0.1010(2) 0.0266(3) 0.1989(2) 0.0368(13) Uani 1 1 d .
C20B C -0.0346(2) -0.0386(3) 0.0887(2) 0.0493(16) Uani 1 1 d .
H20D H 0.0111 -0.0156 0.1103 0.074 Uiso 1 1 calc R
H20E H -0.0518 -0.0170 0.0489 0.074 Uiso 1 1 calc R
H20F H -0.0347 -0.1073 0.0895 0.074 Uiso 1 1 calc R
C21B C -0.2439(2) 0.1294(3) 0.0672(2) 0.0475(15) Uani 1 1 d .
H21D H -0.2701 0.1413 0.0891 0.071 Uiso 1 1 calc R
H21E H -0.2696 0.0893 0.0343 0.071 Uiso 1 1 calc R
H21F H -0.2339 0.1890 0.0536 0.071 Uiso 1 1 calc R
C22B C -0.0807(2) 0.0180(3) 0.2610(2) 0.0504(15) Uani 1 1 d .
H22D H -0.0646 -0.0457 0.2734 0.076 Uiso 1 1 calc R
H22E H -0.1192 0.0310 0.2694 0.076 Uiso 1 1 calc R
H22F H -0.0449 0.0629 0.2815 0.076 Uiso 1 1 calc R
C23B C 0.09895(18) 0.0617(3) 0.32482(16) 0.0181(10) Uani 1 1 d .
H23B H 0.0811 0.0040 0.3302 0.022 Uiso 1 1 calc R
C24B C 0.1206(2) 0.1307(3) 0.37071(18) 0.0277(11) Uani 1 1 d .
C25B C 0.1063(2) 0.1238(4) 0.4189(2) 0.0444(13) Uani 1 1 d .
H25B H 0.0824 0.0708 0.4226 0.053 Uiso 1 1 calc R
C26B C 0.1266(2) 0.1941(4) 0.4619(2) 0.0507(16) Uani 1 1 d .
H26B H 0.1183 0.1871 0.4949 0.061 Uiso 1 1 calc R
C27B C 0.1583(2) 0.2720(4) 0.4551(2) 0.0459(15) Uani 1 1 d .
H27B H 0.1699 0.3206 0.4828 0.055 Uiso 1 1 calc R
C28B C 0.1741(2) 0.2822(3) 0.4078(2) 0.0347(12) Uani 1 1 d .
H28B H 0.1974 0.3360 0.4044 0.042 Uiso 1 1 calc R
C29B C 0.15489(19) 0.2119(3) 0.36595(19) 0.0233(10) Uani 1 1 d .
C30B C 0.2089(2) 0.2885(3) 0.31344(19) 0.0282(11) Uani 1 1 d .
H30B H 0.1925 0.3504 0.3203 0.034 Uiso 1 1 calc R
C31B C 0.28029(19) 0.2757(3) 0.3571(2) 0.0325(12) Uani 1 1 d .
H31D H 0.2989 0.2191 0.3479 0.049 Uiso 1 1 calc R
H31E H 0.2815 0.2694 0.3954 0.049 Uiso 1 1 calc R
H31F H 0.3068 0.3302 0.3563 0.049 Uiso 1 1 calc R
C32B C 0.2009(2) 0.2858(3) 0.2535(2) 0.0436(14) Uani 1 1 d .
H32D H 0.2100 0.2223 0.2442 0.065 Uiso 1 1 calc R
H32E H 0.2323 0.3297 0.2489 0.065 Uiso 1 1 calc R
H32F H 0.1550 0.3035 0.2276 0.065 Uiso 1 1 calc R
C33B C 0.0446(3) 0.1865(3) 0.1668(2) 0.0407(15) Uani 1 1 d .
C34B C 0.0093(3) 0.2537(4) 0.1149(2) 0.0589(19) Uani 1 1 d .
C35B C -0.0112(3) 0.1968(4) 0.0588(2) 0.085(2) Uani 1 1 d .
H35D H -0.0588 0.1806 0.0437 0.128 Uiso 1 1 calc R
H35E H 0.0155 0.1394 0.0668 0.128 Uiso 1 1 calc R
H35F H -0.0034 0.2345 0.0305 0.128 Uiso 1 1 calc R
C36B C -0.0504(3) 0.3020(4) 0.1191(3) 0.079(2) Uani 1 1 d .
H36D H -0.0727 0.3430 0.0858 0.118 Uiso 1 1 calc R
H36E H -0.0346 0.3394 0.1543 0.118 Uiso 1 1 calc R
H36F H -0.0821 0.2546 0.1198 0.118 Uiso 1 1 calc R
C37B C 0.0621(3) 0.3274(4) 0.1145(3) 0.095(3) Uani 1 1 d .
H37D H 0.0391 0.3780 0.0876 0.143 Uiso 1 1 calc R
H37E H 0.0938 0.2967 0.1026 0.143 Uiso 1 1 calc R
H37F H 0.0865 0.3534 0.1531 0.143 Uiso 1 1 calc R

loop_
_atom_site_aniso_label
_atom_site_aniso_U_11
_atom_site_aniso_U_22
_atom_site_aniso_U_33
_atom_site_aniso_U_23
_atom_site_aniso_U_13
_atom_site_aniso_U_12
Ru1 0.01756(17) 0.00792(16) 0.01256(16) -0.00052(14) 0.00564(13) -0.00117(14)
O1A 0.0124(14) 0.0075(14) 0.0096(14) -0.0041(11) 0.0026(11) -0.0019(11)
O2A 0.0236(15) 0.0166(16) 0.0236(16) 0.0023(13) 0.0105(13) 0.0015(13)
O3A 0.0199(15) 0.0126(15) 0.0180(16) -0.0013(12) 0.0070(13) -0.0032(12)
N1A 0.028(2) 0.0064(17) 0.018(2) -0.0033(14) 0.0130(16) -0.0019(15)
N2A 0.026(2) 0.0056(17) 0.0154(18) -0.0036(14) 0.0078(15) 0.0020(14)
C1A 0.0092(19) 0.013(2) 0.012(2) 0.0011(16) 0.0019(16) -0.0012(16)
C2A 0.026(2) 0.007(2) 0.025(2) -0.0052(18) 0.0126(19) -0.0021(17)
C3A 0.032(2) 0.009(2) 0.018(2) -0.0038(18) 0.0099(18) 0.0007(19)
C4A 0.018(2) 0.010(2) 0.012(2) 0.0001(16) 0.0036(17) -0.0019(16)
C5A 0.023(2) 0.014(2) 0.026(2) 0.0036(18) 0.015(2) 0.0009(18)
C6A 0.020(2) 0.019(2) 0.020(2) 0.0043(19) 0.0006(19) -0.0003(18)
C7A 0.026(2) 0.015(2) 0.018(2) 0.0064(18) 0.0004(18) -0.0016(18)
C8A 0.031(2) 0.015(2) 0.017(2) 0.0071(19) 0.0119(18) -0.0035(19)
C9A 0.019(2) 0.013(2) 0.017(2) -0.0017(16) 0.0052(17) -0.0018(16)
C10A 0.025(2) 0.024(2) 0.015(2) 0.0039(19) 0.0116(19) 0.0011(19)
C11A 0.029(2) 0.010(2) 0.016(2) 0.0013(17) 0.0098(19) -0.0005(18)
C12A 0.014(2) 0.022(2) 0.007(2) 0.0010(17) 0.0041(16) 0.0069(17)
C13A 0.027(2) 0.013(2) 0.011(2) 0.0043(17) 0.0064(18) -0.0038(18)
C14A 0.021(2) 0.013(2) 0.011(2) -0.0035(16) 0.0072(17) 0.0027(17)
C15A 0.021(2) 0.010(2) 0.014(2) -0.0017(17) 0.0067(18) 0.0009(17)
C16A 0.031(2) 0.010(2) 0.019(2) 0.0008(18) 0.0111(19) -0.0047(19)
C17A 0.027(2) 0.014(2) 0.013(2) -0.0046(18) 0.0023(18) 0.0046(19)
C18A 0.020(2) 0.015(2) 0.009(2) 0.0009(17) -0.0020(17) -0.0086(17)
C19A 0.024(2) 0.012(2) 0.018(2) -0.0069(17) 0.0127(19) -0.0036(18)
C20A 0.035(3) 0.004(2) 0.021(2) -0.0010(16) 0.012(2) -0.0001(18)
C21A 0.031(3) 0.033(3) 0.027(3) 0.009(2) 0.006(2) -0.001(2)
C22A 0.031(3) 0.029(3) 0.028(3) 0.001(2) 0.015(2) -0.003(2)
C23A 0.020(2) 0.012(2) 0.020(2) 0.0032(18) 0.0072(17) 0.0026(17)
C24A 0.022(2) 0.014(2) 0.016(2) 0.0072(17) 0.0034(18) -0.0030(18)
C25A 0.021(2) 0.023(2) 0.031(3) 0.006(2) 0.005(2) -0.0039(19)
C26A 0.015(2) 0.028(3) 0.051(3) 0.003(3) -0.004(2) -0.007(2)
C27A 0.035(3) 0.022(3) 0.035(3) 0.001(2) -0.006(2) -0.013(2)
C28A 0.029(2) 0.017(2) 0.023(2) -0.002(2) 0.001(2) -0.003(2)
C29A 0.031(3) 0.016(2) 0.017(2) 0.0092(18) 0.012(2) 0.0019(19)
C30A 0.035(3) 0.026(3) 0.014(2) -0.0045(19) 0.011(2) 0.000(2)
C31A 0.035(3) 0.024(3) 0.027(3) -0.003(2) 0.019(2) 0.005(2)
C32A 0.038(3) 0.020(3) 0.024(3) -0.0003(19) 0.010(2) 0.004(2)
C33A 0.025(2) 0.012(2) 0.015(2) -0.0040(17) 0.0099(19) -0.0038(18)
C34A 0.024(2) 0.019(2) 0.030(3) 0.002(2) 0.016(2) 0.0062(19)
C35A 0.066(4) 0.035(3) 0.034(3) -0.008(3) -0.008(3) 0.020(3)
C36A 0.037(3) 0.030(3) 0.049(3) 0.007(3) 0.021(3) 0.011(2)
C37A 0.033(3) 0.042(3) 0.054(3) 0.031(3) 0.016(3) 0.012(2)
Ru2 0.01393(17) 0.01491(18) 0.0249(2) 0.00023(16) 0.00021(15) 0.00047(15)
O1B 0.0360(19) 0.0094(15) 0.0177(16) 0.0006(12) 0.0048(14) -0.0041(13)
O2B 0.052(2) 0.036(2) 0.0240(18) -0.0006(16) 0.0007(16) 0.0039(18)
O3B 0.0248(18) 0.0201(18) 0.042(2) 0.0062(16) -0.0049(17) 0.0018(14)
N1B 0.0148(18) 0.0131(19) 0.046(2) -0.0030(18) -0.0109(17) -0.0003(16)
N2B 0.018(2) 0.016(2) 0.063(3) -0.001(2) -0.008(2) 0.0014(16)
C1B 0.016(2) 0.022(3) 0.037(3) -0.005(2) -0.004(2) 0.0018(19)
C2B 0.019(3) 0.019(3) 0.075(4) -0.014(3) -0.009(3) -0.001(2)
C3B 0.022(3) 0.019(3) 0.065(4) 0.001(3) -0.007(3) -0.005(2)
C4B 0.019(2) 0.012(2) 0.030(3) -0.0037(18) -0.0050(19) 0.0034(17)
C5B 0.028(3) 0.029(3) 0.036(3) -0.012(2) -0.001(2) 0.006(2)
C6B 0.018(2) 0.023(3) 0.049(3) -0.014(2) 0.012(2) 0.0085(19)
C7B 0.011(2) 0.026(3) 0.031(3) -0.005(2) -0.0025(19) 0.0043(19)
C8B 0.016(2) 0.021(3) 0.024(2) -0.0011(19) -0.0028(18) 0.0050(18)
C9B 0.023(2) 0.017(2) 0.039(3) 0.001(2) 0.009(2) 0.000(2)
C10B 0.010(2) 0.028(3) 0.024(3) -0.007(2) 0.0015(18) 0.0039(18)
C11B 0.018(2) 0.016(2) 0.032(3) -0.004(2) 0.006(2) -0.0004(18)
C12B 0.016(2) 0.019(2) 0.026(3) -0.0019(19) 0.0066(19) 0.0013(18)
C13B 0.022(2) 0.029(3) 0.033(3) -0.001(2) 0.005(2) 0.007(2)
C14B 0.014(2) 0.021(3) 0.045(3) 0.000(2) -0.005(2) -0.0020(19)
C15B 0.022(3) 0.023(3) 0.055(4) -0.012(2) 0.007(3) -0.002(2)
C16B 0.026(3) 0.034(3) 0.049(3) -0.001(3) -0.010(3) -0.005(2)
C17B 0.013(2) 0.024(3) 0.053(3) 0.002(3) 0.003(2) 0.001(2)
C18B 0.017(2) 0.029(3) 0.062(4) 0.001(3) 0.008(2) -0.002(2)
C19B 0.017(2) 0.030(3) 0.055(4) 0.008(3) 0.007(2) -0.004(2)
C20B 0.028(3) 0.041(3) 0.058(4) -0.004(3) -0.002(3) 0.000(2)
C21B 0.026(3) 0.040(3) 0.058(4) 0.007(3) 0.000(2) 0.009(2)
C22B 0.028(3) 0.062(4) 0.058(4) 0.009(3) 0.014(3) 0.009(3)
C23B 0.016(2) 0.011(2) 0.018(2) 0.0059(17) -0.0021(17) -0.0032(16)
C24B 0.021(2) 0.035(3) 0.027(3) 0.007(2) 0.010(2) 0.007(2)
C25B 0.031(3) 0.056(3) 0.045(3) -0.001(3) 0.014(3) -0.004(3)
C26B 0.036(3) 0.086(5) 0.032(3) 0.003(3) 0.016(3) 0.018(3)
C27B 0.021(3) 0.064(4) 0.038(3) -0.022(3) -0.002(2) 0.006(3)
C28B 0.021(3) 0.042(3) 0.032(3) -0.010(2) 0.002(2) -0.001(2)
C29B 0.015(2) 0.022(3) 0.030(3) -0.003(2) 0.007(2) 0.0017(19)
C30B 0.027(3) 0.022(3) 0.039(3) -0.001(2) 0.018(2) -0.005(2)
C31B 0.014(2) 0.032(3) 0.047(3) -0.004(2) 0.008(2) -0.006(2)
C32B 0.041(3) 0.041(3) 0.052(4) 0.004(3) 0.022(3) -0.013(2)
C33B 0.039(3) 0.024(3) 0.036(3) 0.000(2) -0.007(3) -0.003(2)
C34B 0.059(4) 0.039(3) 0.039(3) 0.016(3) -0.017(3) -0.001(3)
C35B 0.109(6) 0.071(4) 0.034(4) 0.024(3) -0.010(4) -0.017(4)
C36B 0.067(4) 0.044(4) 0.076(5) 0.020(3) -0.017(4) 0.019(3)
C37B 0.089(5) 0.071(4) 0.068(5) 0.045(4) -0.021(4) -0.019(4)

loop_
_atom_type_symbol
_atom_type_description
_atom_type_scat_dispersion_real
_atom_type_scat_dispersion_imag
_atom_type_scat_source
C C 0.0033 0.0016 'International Tables Vol C Tables 4.2.6.8 and 6.1.1.4'
H H 0.0000 0.0000 'International Tables Vol C Tables 4.2.6.8 and 6.1.1.4'
N N 0.0061 0.0033 'International Tables Vol C Tables 4.2.6.8 and 6.1.1.4'
O O 0.0106 0.0060 'International Tables Vol C Tables 4.2.6.8 and 6.1.1.4'
Ru Ru -1.2594 0.8363 'International Tables Vol C Tables 4.2.6.8 and 6.1.1.4'

loop_
_geom_angle_atom_site_label_1
_geom_angle_atom_site_label_2
_geom_angle_atom_site_label_3
_geom_angle
_geom_angle_publ_flag
C23A Ru1 C1A 92.95(16) yes
C23A Ru1 C12A 99.16(15) yes
C1A Ru1 C12A 80.28(15) yes
C23A Ru1 O3A 104.33(13) yes
C1A Ru1 O3A 102.86(13) yes
C12A Ru1 O3A 156.05(13) yes
C23A Ru1 O1A 80.09(14) yes
C1A Ru1 O1A 168.33(12) yes
C12A Ru1 O1A 91.50(12) yes
O3A Ru1 O1A 88.02(8) yes
C23A Ru1 O2A 160.15(13) yes
C1A Ru1 O2A 94.10(12) yes
C12A Ru1 O2A 100.31(12) yes
O3A Ru1 O2A 55.97(9) yes
O1A Ru1 O2A 95.54(9) yes
C29A O1A C30A 119.1(3) ?
C29A O1A Ru1 106.9(2) ?
C30A O1A Ru1 133.6(2) ?
C33A O2A Ru1 87.8(2) ?
C33A O3A Ru1 95.7(2) ?
C1A N1A C4A 119.0(3) ?
C1A N1A C2A 114.3(3) ?
C4A N1A C2A 125.8(3) ?
C1A N2A C14A 128.4(3) ?
C1A N2A C3A 113.0(3) ?
C14A N2A C3A 117.1(3) ?
N2A C1A N1A 107.0(3) ?
N2A C1A Ru1 136.3(3) ?
N1A C1A Ru1 116.7(3) ?
N1A C2A C3A 102.3(3) ?
N2A C3A C2A 103.3(3) ?
N1A C4A C5A 110.5(3) ?
N1A C4A C9A 112.3(3) ?
C5A C4A C9A 108.0(3) ?
N1A C4A C12A 105.0(3) ?
C5A C4A C12A 112.6(3) ?
C9A C4A C12A 108.4(3) ?
C4A C5A C6A 110.3(3) ?
C13A C6A C5A 108.8(3) ?
C13A C6A C7A 108.9(4) ?
C5A C6A C7A 108.8(3) ?
C8A C7A C6A 110.6(3) ?
C7A C8A C9A 109.4(3) ?
C7A C8A C10A 107.6(3) ?
C9A C8A C10A 111.2(3) ?
C8A C9A C4A 108.8(3) ?
C11A C10A C8A 109.6(3) ?
C12A C11A C13A 112.6(3) ?
C12A C11A C10A 107.9(3) ?
C13A C11A C10A 107.9(3) ?
C11A C12A C4A 108.1(3) ?
C11A C12A Ru1 128.0(3) ?
C4A C12A Ru1 111.0(3) ?
C6A C13A C11A 110.5(3) ?
C19A C14A C15A 120.9(4) ?
C19A C14A N2A 118.8(4) ?
C15A C14A N2A 119.7(3) ?
C16A C15A C14A 118.4(4) ?
C16A C15A C20A 122.2(4) ?
C14A C15A C20A 119.4(3) ?
C17A C16A C15A 121.5(4) ?
C16A C17A C18A 119.6(4) ?
C16A C17A C21A 120.3(4) ?
C18A C17A C21A 120.1(4) ?
C19A C18A C17A 119.5(4) ?
C14A C19A C18A 119.9(4) ?
C14A C19A C22A 121.2(4) ?
C18A C19A C22A 118.9(4) ?
C24A C23A Ru1 118.6(3) ?
C25A C24A C29A 119.2(4) ?
C25A C24A C23A 122.9(4) ?
C29A C24A C23A 117.9(4) ?
C26A C25A C24A 120.6(4) ?
C27A C26A C25A 119.3(4) ?
C26A C27A C28A 122.2(4) ?
C27A C28A C29A 118.3(4) ?
C24A C29A O1A 116.4(3) ?
C24A C29A C28A 120.3(4) ?
O1A C29A C28A 123.2(4) ?
O1A C30A C32A 109.7(3) ?
O1A C30A C31A 108.4(3) ?
C32A C30A C31A 113.1(4) ?
O3A C33A O2A 120.2(4) ?
O3A C33A C34A 119.9(4) ?
O2A C33A C34A 119.9(4) ?
C36A C34A C33A 109.5(4) ?
C36A C34A C37A 109.3(4) ?
C33A C34A C37A 110.5(3) ?
C36A C34A C35A 109.6(4) ?
C33A C34A C35A 108.0(3) ?
C37A C34A C35A 109.8(4) ?
C23B Ru2 C1B 88.11(19) yes
C23B Ru2 C12B 100.97(17) yes
C1B Ru2 C12B 78.14(16) yes
C23B Ru2 O3B 108.92(15) yes
C1B Ru2 O3B 102.69(14) yes
C12B Ru2 O3B 150.11(16) yes
C23B Ru2 O2B 165.97(14) yes
C1B Ru2 O2B 96.77(16) yes
C12B Ru2 O2B 92.91(15) yes
O3B Ru2 O2B 57.21(12) yes
C23B Ru2 O1B 76.04(14) yes
C1B Ru2 O1B 163.51(16) yes
C12B Ru2 O1B 100.18(12) yes
O3B Ru2 O1B 86.99(10) yes
O2B Ru2 O1B 99.70(10) yes
C29B O1B C30B 115.8(3) ?
C29B O1B Ru2 109.2(2) ?
C30B O1B Ru2 134.9(2) ?
C33B O2B Ru2 87.2(3) ?
C33B O3B Ru2 93.9(3) ?
C1B N1B C4B 118.0(3) ?
C1B N1B C2B 114.0(3) ?
C4B N1B C2B 125.9(3) ?
C1B N2B C14B 127.3(4) ?
C1B N2B C3B 112.0(3) ?
C14B N2B C3B 117.6(3) ?
N2B C1B N1B 107.4(3) ?
N2B C1B Ru2 133.4(3) ?
N1B C1B Ru2 118.5(3) ?
N1B C2B C3B 102.0(3) ?
N2B C3B C2B 103.6(3) ?
N1B C4B C5B 112.1(3) ?
N1B C4B C9B 111.3(4) ?
C5B C4B C9B 108.7(3) ?
N1B C4B C12B 104.2(3) ?
C5B C4B C12B 109.4(4) ?
C9B C4B C12B 111.2(3) ?
C4B C5B C6B 108.9(3) ?
C7B C6B C13B 109.1(4) ?
C7B C6B C5B 109.4(4) ?
C13B C6B C5B 109.3(3) ?
C8B C7B C6B 109.3(3) ?
C7B C8B C10B 111.8(4) ?
C7B C8B C9B 109.2(3) ?
C10B C8B C9B 108.4(3) ?
C4B C9B C8B 109.5(3) ?
C8B C10B C11B 109.3(3) ?
C10B C11B C13B 109.5(3) ?
C10B C11B C12B 111.2(4) ?
C13B C11B C12B 107.7(3) ?
C4B C12B C11B 108.4(3) ?
C4B C12B Ru2 112.0(3) ?
C11B C12B Ru2 127.0(3) ?
C6B C13B C11B 110.0(4) ?
C15B C14B C19B 120.4(4) ?
C15B C14B N2B 119.1(5) ?
C19B C14B N2B 120.4(5) ?
C14B C15B C16B 118.9(5) ?
C14B C15B C20B 121.2(4) ?
C16B C15B C20B 119.9(5) ?
C17B C16B C15B 121.5(5) ?
C18B C17B C16B 117.5(4) ?
C18B C17B C21B 122.3(5) ?
C16B C17B C21B 120.2(5) ?
C17B C18B C19B 123.9(5) ?
C14B C19B C18B 117.6(5) ?
C14B C19B C22B 120.1(4) ?
C18B C19B C22B 122.2(5) ?
C24B C23B Ru2 122.2(3) ?
C25B C24B C29B 117.6(4) ?
C25B C24B C23B 123.3(4) ?
C29B C24B C23B 119.1(4) ?
C24B C25B C26B 121.5(5) ?
C27B C26B C25B 119.0(5) ?
C26B C27B C28B 121.7(5) ?
C29B C28B C27B 119.0(5) ?
O1B C29B C28B 126.1(4) ?
O1B C29B C24B 112.7(4) ?
C28B C29B C24B 121.1(5) ?
C32B C30B O1B 105.2(3) ?
C32B C30B C31B 113.4(4) ?
O1B C30B C31B 112.4(3) ?
O3B C33B O2B 121.7(5) ?
O3B C33B C34B 120.1(5) ?
O2B C33B C34B 118.2(6) ?
C36B C34B C35B 112.5(5) ?
C36B C34B C33B 110.3(5) ?
C35B C34B C33B 108.6(4) ?
C36B C34B C37B 111.3(5) ?
C35B C34B C37B 105.5(5) ?
C33B C34B C37B 108.5(4) ?

loop_
_geom_bond_atom_site_label_1
_geom_bond_atom_site_label_2
_geom_bond_distance
_geom_bond_publ_flag
Ru1 C23A 1.841(4) yes
Ru1 C1A 1.966(4) yes
Ru1 C12A 2.053(4) yes
Ru1 O3A 2.227(2) yes
Ru1 O1A 2.323(2) yes
Ru1 O2A 2.387(3) yes
O1A C29A 1.394(5) ?
O1A C30A 1.437(4) ?
O2A C33A 1.260(4) ?
O3A C33A 1.242(5) ?
N1A C1A 1.362(4) ?
N1A C4A 1.451(5) ?
N1A C2A 1.453(4) ?
N2A C1A 1.346(5) ?
N2A C14A 1.420(4) ?
N2A C3A 1.474(4) ?
C2A C3A 1.527(5) ?
C4A C5A 1.527(5) ?
C4A C9A 1.547(5) ?
C4A C12A 1.561(5) ?
C5A C6A 1.536(5) ?
C6A C13A 1.526(5) ?
C6A C7A 1.537(5) ?
C7A C8A 1.521(5) ?
C8A C9A 1.532(5) ?
C8A C10A 1.548(5) ?
C10A C11A 1.545(5) ?
C11A C12A 1.528(5) ?
C11A C13A 1.539(5) ?
C14A C19A 1.395(5) ?
C14A C15A 1.409(5) ?
C15A C16A 1.391(5) ?
C15A C20A 1.491(5) ?
C16A C17A 1.390(5) ?
C17A C18A 1.409(5) ?
C17A C21A 1.523(5) ?
C18A C19A 1.401(5) ?
C19A C22A 1.489(5) ?
C23A C24A 1.479(5) ?
C24A C25A 1.391(5) ?
C24A C29A 1.393(6) ?
C25A C26A 1.390(5) ?
C26A C27A 1.371(6) ?
C27A C28A 1.379(6) ?
C28A C29A 1.413(5) ?
C30A C32A 1.513(5) ?
C30A C31A 1.523(5) ?
C33A C34A 1.529(5) ?
C34A C36A 1.522(6) ?
C34A C37A 1.534(6) ?
C34A C35A 1.535(6) ?
Ru2 C23B 1.812(4) yes
Ru2 C1B 1.946(4) yes
Ru2 C12B 2.057(4) yes
Ru2 O3B 2.219(3) yes
Ru2 O2B 2.343(3) yes
Ru2 O1B 2.413(3) yes
O1B C29B 1.349(5) ?
O1B C30B 1.501(5) ?
O2B C33B 1.271(6) ?
O3B C33B 1.233(6) ?
N1B C1B 1.356(5) ?
N1B C4B 1.442(5) ?
N1B C2B 1.462(5) ?
N2B C1B 1.349(5) ?
N2B C14B 1.432(5) ?
N2B C3B 1.486(5) ?
C2B C3B 1.513(5) ?
C4B C5B 1.528(6) ?
C4B C9B 1.536(6) ?
C4B C12B 1.540(5) ?
C5B C6B 1.556(5) ?
C6B C7B 1.527(6) ?
C6B C13B 1.538(5) ?
C7B C8B 1.520(5) ?
C8B C10B 1.524(5) ?
C8B C9B 1.542(5) ?
C10B C11B 1.525(6) ?
C11B C13B 1.544(6) ?
C11B C12B 1.545(5) ?
C14B C15B 1.391(7) ?
C14B C19B 1.398(7) ?
C15B C16B 1.420(6) ?
C15B C20B 1.524(7) ?
C16B C17B 1.375(7) ?
C17B C18B 1.368(6) ?
C17B C21B 1.486(5) ?
C18B C19B 1.399(6) ?
C19B C22B 1.472(7) ?
C23B C24B 1.454(5) ?
C24B C25B 1.409(6) ?
C24B C29B 1.418(6) ?
C25B C26B 1.419(7) ?
C26B C27B 1.365(7) ?
C27B C28B 1.411(7) ?
C28B C29B 1.400(6) ?
C30B C32B 1.479(6) ?
C30B C31B 1.508(5) ?
C33B C34B 1.558(6) ?
C34B C36B 1.533(8) ?
C34B C35B 1.547(7) ?
C34B C37B 1.575(7) ?

loop_
_platon_squeeze_void_nr
_platon_squeeze_void_average_x
_platon_squeeze_void_average_y
_platon_squeeze_void_average_z
_platon_squeeze_void_volume
_platon_squeeze_void_count_electrons
_platon_squeeze_void_content
1 0.000 0.000 0.500 583 122 ' '
2 0.000 -0.500 0.000 583 122 ' '
